data_4131400
loop_
_publ_author_name
'Liu, Liu Leo'
'Cao, Levy L.'
'Shao, Yue'
'Stephan, Douglas W.'

_publ_section_title
;
 Single Electron Delivery to Lewis Pairs: An Avenue to Anions by Small
 Molecule Activation.
;
_journal_issue 29
_journal_name_full 'Journal of the American Chemical Society'
_journal_page_first 10062
_journal_page_last 10071
_journal_paper_doi 10.1021/jacs.7b05120
_journal_volume 139
_journal_year 2017
_chemical_formula_sum 'C62 H35 Al2 F30 Fe Te'
_chemical_formula_weight 1587.30
_space_group_crystal_system monoclinic
_space_group_IT_number 14
_space_group_name_Hall '-P 2ybc'
_space_group_name_H-M_alt 'P 1 21/c 1'
_atom_sites_solution_hydrogens geom
_audit_creation_method SHELXL-2014/7
_cell_angle_alpha 90
_cell_angle_beta 92.238(8)
_cell_angle_gamma 90
_cell_formula_units_Z 4
_cell_length_a 10.504(2)
_cell_length_b 23.922(5)
_cell_length_c 24.325(5)
_cell_measurement_reflns_used 9991
_cell_measurement_temperature 150(2)
_cell_measurement_theta_max 21.37
_cell_measurement_theta_min 2.31
_cell_volume 6108(2)
_computing_structure_refinement 'SHELXL-2014/7 (Sheldrick, 2014)'
_diffrn_ambient_temperature 150(2)
_diffrn_measured_fraction_theta_full 1.000
_diffrn_measured_fraction_theta_max 1.000
_diffrn_measurement_device_type 'Bruker APEX-II CCD'
_diffrn_measurement_method '\f and \w scans'
_diffrn_radiation_type MoK\a
_diffrn_radiation_wavelength 0.71073
_diffrn_reflns_av_R_equivalents 0.1721
_diffrn_reflns_av_unetI/netI 0.1182
_diffrn_reflns_Laue_measured_fraction_full 1.000
_diffrn_reflns_Laue_measured_fraction_max 1.000
_diffrn_reflns_limit_h_max 12
_diffrn_reflns_limit_h_min -13
_diffrn_reflns_limit_k_max 28
_diffrn_reflns_limit_k_min -30
_diffrn_reflns_limit_l_max 31
_diffrn_reflns_limit_l_min -30
_diffrn_reflns_number 113864
_diffrn_reflns_point_group_measured_fraction_full 1.000
_diffrn_reflns_point_group_measured_fraction_max 1.000
_diffrn_reflns_theta_full 25.242
_diffrn_reflns_theta_max 27.103
_diffrn_reflns_theta_min 1.676
_exptl_absorpt_coefficient_mu 0.877
_exptl_absorpt_correction_T_max 0.7456
_exptl_absorpt_correction_T_min 0.6721
_exptl_absorpt_correction_type multi-scan
_exptl_absorpt_process_details
;
multi-scan from symmetry-related measurements
Sortav (Blessing 1995)
;
_exptl_crystal_colour green
_exptl_crystal_density_diffrn 1.726
_exptl_crystal_description block
_exptl_crystal_F_000 3124
_exptl_crystal_size_max 0.24
_exptl_crystal_size_mid 0.20
_exptl_crystal_size_min 0.12
_refine_diff_density_max 0.612
_refine_diff_density_min -1.067
_refine_diff_density_rms 0.116
_refine_ls_extinction_method none
_refine_ls_goodness_of_fit_ref 0.987
_refine_ls_hydrogen_treatment constr
_refine_ls_matrix_type full
_refine_ls_number_parameters 865
_refine_ls_number_reflns 13487
_refine_ls_number_restraints 0
_refine_ls_restrained_S_all 0.987
_refine_ls_R_factor_all 0.1386
_refine_ls_R_factor_gt 0.0522
_refine_ls_shift/su_max 0.001
_refine_ls_shift/su_mean 0.000
_refine_ls_structure_factor_coef Fsqd
_refine_ls_weighting_details 'w=1/[\s^2^(Fo^2^)+(0.0708P)^2^] where P=(Fo^2^+2Fc^2^)/3'
_refine_ls_weighting_scheme calc
_refine_ls_wR_factor_gt 0.1096
_refine_ls_wR_factor_ref 0.1482
_reflns_Friedel_coverage 0.000
_reflns_number_gt 7170
_reflns_number_total 13487
_reflns_threshold_expression 'I > 2\s(I)'
_cod_data_source_file ja7b05120_si_002.cif
_cod_data_source_block 3
_cod_depositor_comments
;

2020-09-09
Z value and formula fixed to values more according to usual
chemical conventions.                 miguel
;
_cod_original_formula_weight 793.65
_cod_original_formula_units_Z 8
_cod_original_sg_symbol_H-M 'P 21/c'
_cod_original_formula_sum 'C31 H17.50 Al F15 Fe0.50 Te0.50'
_cod_database_code 4131400
_shelx_shelxl_version_number 2014/7
_shelx_space_group_comment
;
The symmetry employed for this shelxl refinement is uniquely defined
by the following loop, which should always be used as a source of
symmetry information in preference to the above space-group names.
They are only intended as comments.
;

loop_
_space_group_symop_operation_xyz
'x, y, z'
'-x, y+1/2, -z+1/2'
'-x, -y, -z'
'x, -y-1/2, z-1/2'

loop_
_atom_site_label
_atom_site_type_symbol
_atom_site_fract_x
_atom_site_fract_y
_atom_site_fract_z
_atom_site_U_iso_or_equiv
_atom_site_adp_type
_atom_site_occupancy
_atom_site_site_symmetry_order
_atom_site_calc_flag
_atom_site_refinement_flags_posn
_atom_site_refinement_flags_adp
Te01 Te 0.28365(3) 0.75102(2) 0.54775(2) 0.02740(11) Uani 1 1 d . .
Fe02 Fe 0.48239(7) 0.56040(3) 0.20878(3) 0.02456(19) Uani 1 1 d . .
Al03 Al 0.20535(14) 0.64894(7) 0.58314(6) 0.0256(4) Uani 1 1 d . .
Al04 Al 0.23088(15) 0.79100(7) 0.44611(7) 0.0282(4) Uani 1 1 d . .
F005 F 0.4104(3) 0.89511(12) 0.47018(13) 0.0404(8) Uani 1 1 d . .
F006 F 0.2808(3) 0.61626(14) 0.46296(13) 0.0420(9) Uani 1 1 d . .
F007 F 0.6572(3) 0.91212(14) 0.45265(14) 0.0452(9) Uani 1 1 d . .
F008 F -0.0734(3) 0.59453(14) 0.57495(13) 0.0443(9) Uani 1 1 d . .
F009 F -0.0051(3) 0.72431(15) 0.47161(14) 0.0447(9) Uani 1 1 d . .
F00A F 0.3715(3) 0.54078(13) 0.54796(14) 0.0444(9) Uani 1 1 d . .
F00B F 0.4342(3) 0.71851(13) 0.38473(14) 0.0447(9) Uani 1 1 d . .
F00C F 0.3992(3) 0.69189(14) 0.67293(14) 0.0494(9) Uani 1 1 d . .
F00D F 0.7937(3) 0.83389(15) 0.39897(14) 0.0512(10) Uani 1 1 d . .
F00E F -0.1630(3) 0.65753(15) 0.41121(15) 0.0520(10) Uani 1 1 d . .
F00F F 0.2390(3) 0.75547(15) 0.31615(13) 0.0483(9) Uani 1 1 d . .
F00G F -0.0845(3) 0.52354(14) 0.39626(14) 0.0527(10) Uani 1 1 d . .
F00H F 0.0310(3) 0.83084(14) 0.53916(14) 0.0487(10) Uani 1 1 d . .
F00I F -0.1980(3) 0.54192(14) 0.49322(15) 0.0524(10) Uani 1 1 d . .
F00J F 0.6070(3) 0.50896(14) 0.58017(15) 0.0552(10) Uani 1 1 d . .
F00K F 0.0828(3) 0.68738(16) 0.25743(14) 0.0568(10) Uani 1 1 d . .
F00L F 0.0188(3) 0.75293(14) 0.61582(15) 0.0506(9) Uani 1 1 d . .
F00M F 0.6780(3) 0.73796(14) 0.36306(15) 0.0497(10) Uani 1 1 d . .
F00N F -0.1283(3) 0.99277(13) 0.45551(16) 0.0570(10) Uani 1 1 d . .
F00O F -0.1257(3) 0.91831(15) 0.53939(15) 0.0555(10) Uani 1 1 d . .
F00P F 0.1474(4) 0.57582(14) 0.68186(16) 0.0583(11) Uani 1 1 d . .
F00Q F 0.1539(3) 0.56091(15) 0.38174(13) 0.0510(10) Uani 1 1 d . .
F00R F 0.1928(3) 0.89182(15) 0.37128(14) 0.0534(10) Uani 1 1 d . .
F00S F -0.1162(3) 0.63793(15) 0.30401(15) 0.0587(10) Uani 1 1 d . .
F00T F -0.1416(3) 0.68394(18) 0.77889(15) 0.0658(12) Uani 1 1 d . .
F00U F -0.0026(4) 0.58861(18) 0.76826(16) 0.0725(13) Uani 1 1 d . .
F00V F -0.1318(3) 0.76462(15) 0.70079(18) 0.0648(12) Uani 1 1 d . .
F00W F 0.7408(3) 0.56797(16) 0.65854(16) 0.0596(11) Uani 1 1 d . .
F00X F 0.0324(4) 0.98013(15) 0.37151(16) 0.0635(11) Uani 1 1 d . .
F00Y F 0.6341(3) 0.65888(17) 0.70486(15) 0.0612(11) Uani 1 1 d . .
C00Z C 0.3939(5) 0.4838(2) 0.2258(2) 0.0324(14) Uani 1 1 d . .
C010 C 0.0942(5) 0.6644(2) 0.6461(2) 0.0269(12) Uani 1 1 d . .
C011 C 0.6006(5) 0.8644(2) 0.4346(2) 0.0302(13) Uani 1 1 d . .
C012 C 0.4850(5) 0.7683(2) 0.4002(2) 0.0306(13) Uani 1 1 d . .
C013 C 0.3368(5) 0.5279(2) 0.2563(2) 0.0277(13) Uani 1 1 d . .
C014 C 0.4337(5) 0.5521(2) 0.2908(2) 0.0263(12) Uani 1 1 d . .
C015 C 0.4829(5) 0.7362(2) 0.5429(2) 0.0285(13) Uani 1 1 d . .
C016 C 0.3740(5) 0.6179(2) 0.6084(2) 0.0280(13) Uani 1 1 d . .
C017 C 0.5518(5) 0.5236(2) 0.2822(2) 0.0278(13) Uani 1 1 d . .
C018 C -0.0395(5) 0.6715(2) 0.3342(3) 0.0384(15) Uani 1 1 d . .
C019 C 0.6269(5) 0.6009(2) 0.1671(2) 0.0303(13) Uani 1 1 d . .
C01A C 0.4235(5) 0.6360(2) 0.1732(2) 0.0283(13) Uani 1 1 d . .
C01B C 0.5524(5) 0.6409(2) 0.1941(2) 0.0269(13) Uani 1 1 d . .
C01C C 0.1108(5) 0.6079(2) 0.5232(2) 0.0259(12) Uani 1 1 d . .
C01D C -0.0621(5) 0.6810(2) 0.3882(3) 0.0371(15) Uani 1 1 d . .
C01E C -0.0476(5) 0.9488(2) 0.4554(3) 0.0366(15) Uani 1 1 d . .
C01F C 0.0189(5) 0.7113(2) 0.6533(2) 0.0309(13) Uani 1 1 d . .
C01G C 0.5266(5) 0.4817(2) 0.2417(2) 0.0332(14) Uani 1 1 d . .
C01H C 0.0626(5) 0.6966(2) 0.3106(2) 0.0349(14) Uani 1 1 d . .
C01I C 0.1620(5) 0.5973(2) 0.4718(2) 0.0313(13) Uani 1 1 d . .
C01J C 0.6114(5) 0.7767(2) 0.3897(2) 0.0314(13) Uani 1 1 d . .
C01K C 0.4732(5) 0.8544(2) 0.4427(2) 0.0326(14) Uani 1 1 d . .
C01L C 0.4094(5) 0.8065(2) 0.4264(2) 0.0277(13) Uani 1 1 d . .
C01M C 0.0813(5) 0.6248(3) 0.6865(2) 0.0354(14) Uani 1 1 d . .
C01N C 0.4470(5) 0.6454(2) 0.6484(2) 0.0361(15) Uani 1 1 d . .
C01O C 0.0209(5) 0.7154(2) 0.4177(2) 0.0313(13) Uani 1 1 d . .
C01P C 0.1273(5) 0.7403(2) 0.3975(2) 0.0291(13) Uani 1 1 d . .
C01Q C -0.0213(6) 0.5503(2) 0.4373(2) 0.0360(14) Uani 1 1 d . .
C01R C 0.4179(6) 0.5983(2) 0.3314(2) 0.0386(15) Uani 1 1 d . .
H01A H 0.5004 0.6069 0.3496 0.058 Uiso 1 1 calc R U
H01B H 0.3853 0.6317 0.3121 0.058 Uiso 1 1 calc R U
H01C H 0.3575 0.5868 0.3589 0.058 Uiso 1 1 calc R U
C01S C 0.4203(5) 0.5929(2) 0.1328(2) 0.0333(14) Uani 1 1 d . .
C01T C -0.0117(5) 0.5874(2) 0.5268(2) 0.0310(13) Uani 1 1 d . .
C01U C 0.0997(6) 0.5690(2) 0.4302(2) 0.0331(14) Uani 1 1 d . .
C01V C 0.1141(5) 0.8979(2) 0.4144(2) 0.0340(14) Uani 1 1 d . .
C01W C 0.0329(6) 0.9422(2) 0.4126(3) 0.0393(15) Uani 1 1 d . .
C01X C -0.0472(5) 0.9114(2) 0.4973(3) 0.0367(15) Uani 1 1 d . .
C01Y C 0.6693(5) 0.8250(2) 0.4078(2) 0.0341(14) Uani 1 1 d . .
C01Z C 0.5292(5) 0.6889(2) 0.5160(2) 0.0348(14) Uani 1 1 d . .
H01D H 0.4725 0.6635 0.4977 0.042 Uiso 1 1 calc R U
C020 C 0.1201(5) 0.8581(2) 0.4557(2) 0.0268(12) Uani 1 1 d . .
C021 C 0.3131(5) 0.6704(2) 0.1905(2) 0.0399(15) Uani 1 1 d . .
H02A H 0.3422 0.6971 0.2190 0.060 Uiso 1 1 calc R U
H02B H 0.2768 0.6909 0.1587 0.060 Uiso 1 1 calc R U
H02C H 0.2480 0.6459 0.2053 0.060 Uiso 1 1 calc R U
C022 C -0.0651(5) 0.6780(3) 0.7354(2) 0.0410(16) Uani 1 1 d . .
C023 C 0.5685(6) 0.6298(3) 0.6653(2) 0.0390(15) Uani 1 1 d . .
C024 C 0.1983(5) 0.5426(3) 0.2534(2) 0.0407(15) Uani 1 1 d . .
H02D H 0.1538 0.5190 0.2259 0.061 Uiso 1 1 calc R U
H02E H 0.1621 0.5364 0.2894 0.061 Uiso 1 1 calc R U
H02F H 0.1882 0.5820 0.2431 0.061 Uiso 1 1 calc R U
C025 C 0.5459(5) 0.5713(2) 0.1287(2) 0.0309(13) Uani 1 1 d . .
C026 C 0.5990(5) 0.6832(2) 0.2355(2) 0.0364(15) Uani 1 1 d . .
H02G H 0.5269 0.7055 0.2476 0.055 Uiso 1 1 calc R U
H02H H 0.6392 0.6640 0.2673 0.055 Uiso 1 1 calc R U
H02I H 0.6613 0.7078 0.2188 0.055 Uiso 1 1 calc R U
C027 C -0.0782(5) 0.5596(2) 0.4859(3) 0.0347(14) Uani 1 1 d . .
C028 C 0.0050(6) 0.6301(3) 0.7307(2) 0.0420(16) Uani 1 1 d . .
C029 C 0.5666(6) 0.7736(3) 0.5683(2) 0.0416(15) Uani 1 1 d . .
H02J H 0.5346 0.8059 0.5858 0.050 Uiso 1 1 calc R U
C02A C 0.0358(5) 0.8672(2) 0.4971(2) 0.0315(13) Uani 1 1 d . .
C02B C 0.6210(6) 0.4413(2) 0.2201(3) 0.0483(18) Uani 1 1 d . .
H02K H 0.5785 0.4171 0.1926 0.072 Uiso 1 1 calc R U
H02L H 0.6898 0.4619 0.2031 0.072 Uiso 1 1 calc R U
H02M H 0.6564 0.4185 0.2504 0.072 Uiso 1 1 calc R U
C02C C -0.0602(5) 0.7183(3) 0.6967(3) 0.0404(15) Uani 1 1 d . .
C02D C 0.4338(5) 0.5715(2) 0.5869(2) 0.0320(14) Uani 1 1 d . .
C02E C 0.5554(6) 0.5545(2) 0.6026(3) 0.0374(15) Uani 1 1 d . .
C02F C 0.6767(5) 0.5348(3) 0.3116(2) 0.0420(16) Uani 1 1 d . .
H02N H 0.6673 0.5660 0.3373 0.063 Uiso 1 1 calc R U
H02O H 0.7043 0.5013 0.3320 0.063 Uiso 1 1 calc R U
H02P H 0.7404 0.5444 0.2848 0.063 Uiso 1 1 calc R U
C02G C 0.1415(5) 0.7301(2) 0.3424(3) 0.0362(15) Uani 1 1 d . .
C02H C 0.3241(6) 0.4459(2) 0.1860(2) 0.0481(18) Uani 1 1 d . .
H02Q H 0.2342 0.4568 0.1829 0.072 Uiso 1 1 calc R U
H02R H 0.3618 0.4487 0.1499 0.072 Uiso 1 1 calc R U
H02S H 0.3307 0.4072 0.1992 0.072 Uiso 1 1 calc R U
C02I C 0.6595(5) 0.6801(3) 0.5168(2) 0.0406(15) Uani 1 1 d . .
H02T H 0.6924 0.6483 0.4988 0.049 Uiso 1 1 calc R U
C02J C 0.7700(5) 0.5932(3) 0.1748(2) 0.0420(16) Uani 1 1 d . .
H02U H 0.7978 0.5627 0.1512 0.063 Uiso 1 1 calc R U
H02V H 0.8134 0.6278 0.1649 0.063 Uiso 1 1 calc R U
H02W H 0.7912 0.5841 0.2134 0.063 Uiso 1 1 calc R U
C02K C 0.6229(5) 0.5834(3) 0.6422(3) 0.0392(16) Uani 1 1 d . .
C02L C 0.5889(6) 0.5266(3) 0.0902(2) 0.0491(18) Uani 1 1 d . .
H02X H 0.5155 0.5128 0.0681 0.074 Uiso 1 1 calc R U
H02Y H 0.6520 0.5422 0.0658 0.074 Uiso 1 1 calc R U
H02Z H 0.6272 0.4957 0.1115 0.074 Uiso 1 1 calc R U
C02M C 0.3055(6) 0.5749(3) 0.0989(3) 0.0492(17) Uani 1 1 d . .
H03A H 0.3291 0.5444 0.0743 0.074 Uiso 1 1 calc R U
H03B H 0.2394 0.5619 0.1232 0.074 Uiso 1 1 calc R U
H03C H 0.2731 0.6066 0.0770 0.074 Uiso 1 1 calc R U
C02N C 0.6958(6) 0.7642(3) 0.5686(3) 0.0537(19) Uani 1 1 d . .
H03D H 0.7532 0.7900 0.5859 0.064 Uiso 1 1 calc R U
C02O C 0.7415(6) 0.7166(3) 0.5433(3) 0.0514(18) Uani 1 1 d . .
H03E H 0.8305 0.7093 0.5443 0.062 Uiso 1 1 calc R U

loop_
_atom_site_aniso_label
_atom_site_aniso_U_11
_atom_site_aniso_U_22
_atom_site_aniso_U_33
_atom_site_aniso_U_23
_atom_site_aniso_U_13
_atom_site_aniso_U_12
Te01 0.02306(18) 0.02879(19) 0.0307(2) 0.00064(18) 0.00541(14) 0.00174(17)
Fe02 0.0267(4) 0.0257(4) 0.0216(4) -0.0012(3) 0.0052(3) -0.0078(3)
Al03 0.0215(9) 0.0292(9) 0.0262(9) 0.0000(7) 0.0040(7) 0.0014(7)
Al04 0.0241(9) 0.0298(9) 0.0311(10) 0.0012(8) 0.0071(7) -0.0009(7)
F005 0.0375(19) 0.0336(19) 0.051(2) -0.0146(16) 0.0131(17) -0.0022(15)
F006 0.033(2) 0.057(2) 0.036(2) -0.0081(17) 0.0111(16) -0.0076(16)
F007 0.038(2) 0.046(2) 0.051(2) -0.0038(17) 0.0009(17) -0.0170(16)
F008 0.0320(19) 0.057(2) 0.045(2) -0.0058(17) 0.0105(16) -0.0090(16)
F009 0.036(2) 0.060(2) 0.039(2) 0.0086(18) 0.0104(16) -0.0043(17)
F00A 0.041(2) 0.038(2) 0.054(2) -0.0118(17) 0.0020(17) 0.0041(16)
F00B 0.036(2) 0.033(2) 0.064(2) -0.0141(17) 0.0031(17) -0.0021(15)
F00C 0.046(2) 0.051(2) 0.050(2) -0.0150(18) -0.0091(17) 0.0117(17)
F00D 0.0207(18) 0.075(3) 0.058(2) -0.001(2) 0.0073(17) -0.0078(17)
F00E 0.0288(19) 0.054(2) 0.073(3) 0.026(2) -0.0011(18) -0.0118(16)
F00F 0.0352(19) 0.073(3) 0.0373(19) 0.0012(18) 0.0089(16) -0.0124(18)
F00G 0.058(2) 0.050(2) 0.049(2) -0.0149(18) -0.0222(19) -0.0041(18)
F00H 0.044(2) 0.058(2) 0.046(2) 0.0197(18) 0.0195(17) 0.0228(17)
F00I 0.032(2) 0.049(2) 0.076(3) -0.0065(19) -0.0051(18) -0.0114(16)
F00J 0.048(2) 0.047(2) 0.072(3) 0.0046(19) 0.015(2) 0.0249(18)
F00K 0.048(2) 0.083(3) 0.039(2) -0.016(2) -0.0031(18) 0.003(2)
F00L 0.038(2) 0.048(2) 0.067(2) 0.0262(19) 0.0188(18) 0.0173(17)
F00M 0.0308(19) 0.058(2) 0.061(2) -0.0151(18) 0.0083(17) 0.0162(16)
F00N 0.051(2) 0.033(2) 0.085(3) -0.0074(19) -0.026(2) 0.0157(17)
F00O 0.050(2) 0.065(3) 0.051(2) -0.0084(19) 0.0062(19) 0.0291(19)
F00P 0.060(3) 0.042(2) 0.074(3) 0.0244(19) 0.023(2) 0.0152(18)
F00Q 0.061(2) 0.064(2) 0.029(2) -0.0141(17) 0.0035(18) 0.0014(19)
F00R 0.048(2) 0.071(3) 0.042(2) 0.0222(19) 0.0103(18) 0.0019(19)
F00S 0.045(2) 0.059(3) 0.071(3) -0.009(2) -0.0213(19) -0.0142(18)
F00T 0.048(2) 0.108(3) 0.043(2) -0.016(2) 0.0237(19) -0.016(2)
F00U 0.069(3) 0.097(3) 0.053(3) 0.040(2) 0.018(2) -0.007(2)
F00V 0.044(2) 0.061(3) 0.092(3) -0.013(2) 0.027(2) 0.0125(18)
F00W 0.025(2) 0.081(3) 0.072(3) 0.032(2) 0.0029(18) 0.0138(18)
F00X 0.073(3) 0.051(2) 0.065(3) 0.032(2) -0.016(2) -0.004(2)
F00Y 0.044(2) 0.078(3) 0.059(3) -0.002(2) -0.0239(19) -0.001(2)
C00Z 0.042(4) 0.032(3) 0.024(3) -0.002(3) 0.011(3) -0.014(3)
C010 0.018(3) 0.038(3) 0.024(3) -0.001(3) -0.001(2) 0.002(2)
C011 0.032(3) 0.032(3) 0.027(3) 0.004(3) 0.002(3) -0.011(3)
C012 0.037(3) 0.025(3) 0.030(3) 0.000(2) -0.003(3) 0.001(2)
C013 0.028(3) 0.033(3) 0.023(3) 0.003(2) 0.006(2) -0.010(2)
C014 0.035(3) 0.024(3) 0.020(3) 0.001(2) 0.007(2) -0.008(2)
C015 0.025(3) 0.032(3) 0.029(3) 0.003(2) 0.004(2) -0.001(2)
C016 0.027(3) 0.032(3) 0.025(3) 0.005(3) 0.005(3) -0.003(2)
C017 0.035(3) 0.026(3) 0.023(3) 0.010(2) 0.003(3) -0.006(2)
C018 0.030(3) 0.033(3) 0.051(4) -0.003(3) -0.008(3) 0.000(3)
C019 0.032(3) 0.031(3) 0.028(3) 0.003(3) 0.010(3) -0.008(3)
C01A 0.031(3) 0.029(3) 0.025(3) 0.006(2) 0.005(3) -0.011(2)
C01B 0.030(3) 0.029(3) 0.022(3) 0.002(2) 0.005(2) -0.011(2)
C01C 0.024(3) 0.021(3) 0.033(3) 0.004(2) -0.002(2) 0.001(2)
C01D 0.021(3) 0.031(3) 0.059(5) 0.013(3) 0.000(3) -0.004(3)
C01E 0.033(3) 0.020(3) 0.056(4) -0.005(3) -0.015(3) 0.006(3)
C01F 0.023(3) 0.037(3) 0.033(3) 0.005(3) 0.004(3) -0.002(2)
C01G 0.039(4) 0.028(3) 0.034(3) 0.006(3) 0.018(3) -0.001(3)
C01H 0.029(3) 0.041(4) 0.034(4) -0.002(3) -0.003(3) 0.008(3)
C01I 0.029(3) 0.032(3) 0.033(4) 0.002(3) 0.005(3) 0.001(3)
C01J 0.022(3) 0.039(3) 0.034(3) -0.001(3) 0.003(3) 0.009(3)
C01K 0.039(4) 0.030(3) 0.029(3) 0.002(3) 0.007(3) -0.001(3)
C01L 0.029(3) 0.028(3) 0.027(3) 0.000(2) 0.005(2) -0.001(2)
C01M 0.028(3) 0.046(4) 0.032(4) 0.005(3) 0.002(3) 0.000(3)
C01N 0.032(3) 0.041(4) 0.036(4) 0.004(3) 0.011(3) 0.008(3)
C01O 0.030(3) 0.031(3) 0.033(4) 0.006(3) 0.003(3) 0.007(3)
C01P 0.019(3) 0.037(4) 0.031(3) 0.001(3) 0.003(2) 0.002(2)
C01Q 0.041(4) 0.028(3) 0.038(4) -0.007(3) -0.013(3) 0.002(3)
C01R 0.053(4) 0.037(3) 0.026(3) -0.007(3) 0.010(3) -0.005(3)
C01S 0.040(4) 0.034(3) 0.026(3) 0.005(3) 0.001(3) -0.015(3)
C01T 0.031(3) 0.029(3) 0.033(3) 0.001(3) 0.007(3) 0.005(3)
C01U 0.046(4) 0.029(3) 0.024(3) -0.001(3) -0.003(3) 0.003(3)
C01V 0.027(3) 0.037(4) 0.038(4) 0.002(3) -0.003(3) -0.006(3)
C01W 0.037(4) 0.032(3) 0.048(4) 0.014(3) -0.017(3) -0.008(3)
C01X 0.031(3) 0.038(4) 0.041(4) -0.005(3) -0.001(3) 0.008(3)
C01Y 0.030(3) 0.047(4) 0.026(3) 0.005(3) 0.002(3) -0.001(3)
C01Z 0.037(4) 0.037(3) 0.031(3) 0.005(3) 0.008(3) 0.001(3)
C020 0.021(3) 0.026(3) 0.033(3) 0.002(3) 0.000(2) -0.002(2)
C021 0.038(4) 0.038(4) 0.045(4) 0.010(3) 0.008(3) 0.000(3)
C022 0.029(3) 0.069(5) 0.026(4) -0.014(3) 0.012(3) -0.007(3)
C023 0.029(3) 0.049(4) 0.038(4) 0.017(3) -0.004(3) -0.006(3)
C024 0.028(3) 0.051(4) 0.043(4) 0.010(3) 0.002(3) -0.004(3)
C025 0.041(4) 0.031(3) 0.022(3) 0.002(2) 0.006(3) -0.008(3)
C026 0.040(4) 0.028(3) 0.041(4) -0.003(3) 0.010(3) -0.013(3)
C027 0.025(3) 0.025(3) 0.053(4) 0.001(3) -0.003(3) -0.004(2)
C028 0.035(4) 0.065(5) 0.026(3) 0.016(3) 0.001(3) -0.014(3)
C029 0.034(4) 0.048(4) 0.042(4) -0.012(3) 0.002(3) -0.003(3)
C02A 0.029(3) 0.034(3) 0.031(3) 0.009(3) -0.001(3) 0.000(3)
C02B 0.063(5) 0.033(4) 0.050(4) 0.007(3) 0.022(4) 0.008(3)
C02C 0.030(3) 0.040(4) 0.052(4) -0.015(3) 0.012(3) -0.002(3)
C02D 0.027(3) 0.031(3) 0.038(4) 0.005(3) 0.007(3) -0.001(3)
C02E 0.038(4) 0.034(3) 0.041(4) 0.011(3) 0.014(3) 0.008(3)
C02F 0.040(4) 0.042(4) 0.044(4) 0.012(3) -0.010(3) -0.011(3)
C02G 0.016(3) 0.045(4) 0.048(4) 0.003(3) 0.006(3) -0.001(2)
C02H 0.072(5) 0.037(4) 0.037(4) -0.008(3) 0.010(3) -0.024(3)
C02I 0.028(3) 0.053(4) 0.041(4) 0.002(3) 0.007(3) 0.008(3)
C02J 0.033(4) 0.054(4) 0.039(4) 0.003(3) 0.011(3) -0.007(3)
C02K 0.025(3) 0.045(4) 0.048(4) 0.022(3) 0.009(3) 0.008(3)
C02L 0.070(5) 0.044(4) 0.034(4) -0.010(3) 0.018(3) -0.017(3)
C02M 0.050(4) 0.062(5) 0.035(4) 0.009(3) -0.010(3) -0.015(3)
C02N 0.023(3) 0.079(5) 0.059(5) -0.003(4) -0.003(3) -0.017(3)
C02O 0.025(3) 0.077(5) 0.053(4) 0.011(4) 0.013(3) 0.010(4)

loop_
_atom_type_symbol
_atom_type_description
_atom_type_scat_dispersion_real
_atom_type_scat_dispersion_imag
_atom_type_scat_source
C C 0.0033 0.0016 'International Tables Vol C Tables 4.2.6.8 and 6.1.1.4'
H H 0.0000 0.0000 'International Tables Vol C Tables 4.2.6.8 and 6.1.1.4'
F F 0.0171 0.0103 'International Tables Vol C Tables 4.2.6.8 and 6.1.1.4'
Al Al 0.0645 0.0514 'International Tables Vol C Tables 4.2.6.8 and 6.1.1.4'
Fe Fe 0.3463 0.8444 'International Tables Vol C Tables 4.2.6.8 and 6.1.1.4'
Te Te -0.5308 1.6751 'International Tables Vol C Tables 4.2.6.8 and 6.1.1.4'

loop_
_geom_angle_atom_site_label_1
_geom_angle_atom_site_label_2
_geom_angle_atom_site_label_3
_geom_angle
C015 Te01 Al04 100.13(15)
C015 Te01 Al03 100.23(14)
Al04 Te01 Al03 123.71(5)
C01S Fe02 C014 143.3(2)
C01S Fe02 C01A 39.9(2)
C014 Fe02 C01A 113.5(2)
C01S Fe02 C01G 137.1(2)
C014 Fe02 C01G 66.8(2)
C01A Fe02 C01G 175.1(2)
C01S Fe02 C017 176.1(2)
C014 Fe02 C017 40.2(2)
C01A Fe02 C017 143.6(2)
C01G Fe02 C017 39.7(2)
C01S Fe02 C01B 66.8(2)
C014 Fe02 C01B 110.5(2)
C01A Fe02 C01B 40.0(2)
C01G Fe02 C01B 144.8(2)
C017 Fe02 C01B 114.7(2)
C01S Fe02 C019 66.8(2)
C014 Fe02 C019 135.7(2)
C01A Fe02 C019 66.9(2)
C01G Fe02 C019 116.6(2)
C017 Fe02 C019 111.9(2)
C01B Fe02 C019 39.4(2)
C01S Fe02 C013 114.6(2)
C014 Fe02 C013 39.6(2)
C01A Fe02 C013 109.8(2)
C01G Fe02 C013 67.1(2)
C017 Fe02 C013 67.2(2)
C01B Fe02 C013 134.5(2)
C019 Fe02 C013 173.5(2)
C01S Fe02 C025 39.8(2)
C014 Fe02 C025 175.3(2)
C01A Fe02 C025 66.9(2)
C01G Fe02 C025 113.2(2)
C017 Fe02 C025 136.9(2)
C01B Fe02 C025 66.6(2)
C019 Fe02 C025 39.8(2)
C013 Fe02 C025 145.1(2)
C01S Fe02 C00Z 112.0(2)
C014 Fe02 C00Z 66.6(2)
C01A Fe02 C00Z 135.2(2)
C01G Fe02 C00Z 40.0(2)
C017 Fe02 C00Z 66.9(2)
C01B Fe02 C00Z 173.8(2)
C019 Fe02 C00Z 146.3(2)
C013 Fe02 C00Z 39.9(2)
C025 Fe02 C00Z 116.7(2)
C01C Al03 C016 117.0(2)
C01C Al03 C010 111.3(2)
C016 Al03 C010 111.8(2)
C01C Al03 Te01 111.01(16)
C016 Al03 Te01 98.92(16)
C010 Al03 Te01 105.60(17)
C01L Al04 C01P 118.0(2)
C01L Al04 C020 115.8(2)
C01P Al04 C020 104.6(2)
C01L Al04 Te01 97.20(17)
C01P Al04 Te01 114.72(17)
C020 Al04 Te01 106.12(17)
C01G C00Z C013 107.9(5)
C01G C00Z C02H 126.9(5)
C013 C00Z C02H 125.2(6)
C01G C00Z Fe02 69.6(3)
C013 C00Z Fe02 70.1(3)
C02H C00Z Fe02 127.6(4)
C01M C010 C01F 113.3(5)
C01M C010 Al03 119.8(4)
C01F C010 Al03 126.8(4)
F007 C011 C01Y 120.2(5)
F007 C011 C01K 121.0(5)
C01Y C011 C01K 118.8(5)
F00B C012 C01J 116.7(5)
F00B C012 C01L 118.9(5)
C01J C012 C01L 124.4(5)
C014 C013 C00Z 107.5(5)
C014 C013 C024 127.3(5)
C00Z C013 C024 125.1(5)
C014 C013 Fe02 69.7(3)
C00Z C013 Fe02 70.1(3)
C024 C013 Fe02 127.9(4)
C013 C014 C017 108.9(5)
C013 C014 C01R 126.6(5)
C017 C014 C01R 124.4(5)
C013 C014 Fe02 70.7(3)
C017 C014 Fe02 70.2(3)
C01R C014 Fe02 126.7(4)
C029 C015 C01Z 120.2(5)
C029 C015 Te01 118.4(4)
C01Z C015 Te01 121.3(4)
C01N C016 C02D 113.6(5)
C01N C016 Al03 120.2(4)
C02D C016 Al03 126.1(4)
C01G C017 C014 107.3(5)
C01G C017 C02F 126.4(5)
C014 C017 C02F 126.3(5)
C01G C017 Fe02 69.9(3)
C014 C017 Fe02 69.7(3)
C02F C017 Fe02 127.1(4)
F00S C018 C01D 120.4(5)
F00S C018 C01H 119.8(6)
C01D C018 C01H 119.9(6)
C01B C019 C025 108.2(5)
C01B C019 C02J 126.0(5)
C025 C019 C02J 125.7(5)
C01B C019 Fe02 70.3(3)
C025 C019 Fe02 70.2(3)
C02J C019 Fe02 128.0(4)
C01S C01A C01B 107.5(5)
C01S C01A C021 126.6(5)
C01B C01A C021 125.9(5)
C01S C01A Fe02 69.9(3)
C01B C01A Fe02 70.3(3)
C021 C01A Fe02 125.4(4)
C019 C01B C01A 108.1(5)
C019 C01B C026 126.7(5)
C01A C01B C026 125.1(5)
C019 C01B Fe02 70.3(3)
C01A C01B Fe02 69.7(3)
C026 C01B Fe02 127.9(4)
C01T C01C C01I 112.5(5)
C01T C01C Al03 124.5(4)
C01I C01C Al03 122.9(4)
F00E C01D C018 120.2(5)
F00E C01D C01O 121.7(6)
C018 C01D C01O 118.1(5)
F00N C01E C01X 119.7(6)
F00N C01E C01W 119.7(5)
C01X C01E C01W 120.6(5)
F00L C01F C02C 116.2(5)
F00L C01F C010 119.8(5)
C02C C01F C010 124.0(5)
C017 C01G C00Z 108.4(5)
C017 C01G C02B 126.3(6)
C00Z C01G C02B 125.3(5)
C017 C01G Fe02 70.4(3)
C00Z C01G Fe02 70.5(3)
C02B C01G Fe02 126.0(4)
F00K C01H C02G 121.9(5)
F00K C01H C018 119.2(5)
C02G C01H C018 118.9(5)
F006 C01I C01U 117.8(5)
F006 C01I C01C 118.0(5)
C01U C01I C01C 124.2(5)
F00M C01J C01Y 120.3(5)
F00M C01J C012 120.9(5)
C01Y C01J C012 118.8(5)
F005 C01K C01L 119.6(5)
F005 C01K C011 115.9(5)
C01L C01K C011 124.5(5)
C01K C01L C012 113.6(5)
C01K C01L Al04 122.6(4)
C012 C01L Al04 123.5(4)
F00P C01M C028 117.2(5)
F00P C01M C010 117.8(5)
C028 C01M C010 125.0(6)
F00C C01N C023 116.2(6)
F00C C01N C016 119.4(5)
C023 C01N C016 124.4(5)
F009 C01O C01D 116.5(5)
F009 C01O C01P 118.2(5)
C01D C01O C01P 125.3(5)
C02G C01P C01O 113.2(5)
C02G C01P Al04 127.5(4)
C01O C01P Al04 119.0(4)
F00G C01Q C01U 119.9(5)
F00G C01Q C027 120.2(5)
C01U C01Q C027 119.9(5)
C014 C01R H01A 109.5
C014 C01R H01B 109.5
H01A C01R H01B 109.5
C014 C01R H01C 109.5
H01A C01R H01C 109.5
H01B C01R H01C 109.5
C01A C01S C025 108.3(5)
C01A C01S C02M 125.8(5)
C025 C01S C02M 125.8(5)
C01A C01S Fe02 70.2(3)
C025 C01S Fe02 70.7(3)
C02M C01S Fe02 126.8(4)
C027 C01T F008 116.0(5)
C027 C01T C01C 125.1(5)
F008 C01T C01C 118.9(5)
F00Q C01U C01I 121.0(5)
F00Q C01U C01Q 119.5(5)
C01I C01U C01Q 119.4(5)
C01W C01V F00R 117.1(5)
C01W C01V C020 124.7(6)
F00R C01V C020 118.2(5)
F00X C01W C01V 122.0(6)
F00X C01W C01E 120.0(6)
C01V C01W C01E 118.0(5)
F00O C01X C01E 120.4(5)
F00O C01X C02A 120.4(5)
C01E C01X C02A 119.3(5)
F00D C01Y C01J 120.0(5)
F00D C01Y C011 120.1(5)
C01J C01Y C011 119.9(5)
C02I C01Z C015 118.5(6)
C02I C01Z H01D 120.8
C015 C01Z H01D 120.8
C02A C020 C01V 114.1(5)
C02A C020 Al04 127.1(4)
C01V C020 Al04 118.4(4)
C01A C021 H02A 109.5
C01A C021 H02B 109.5
H02A C021 H02B 109.5
C01A C021 H02C 109.5
H02A C021 H02C 109.5
H02B C021 H02C 109.5
C02C C022 F00T 120.5(6)
C02C C022 C028 120.3(5)
F00T C022 C028 119.3(6)
F00Y C023 C01N 120.9(6)
F00Y C023 C02K 119.7(6)
C01N C023 C02K 119.4(6)
C013 C024 H02D 109.5
C013 C024 H02E 109.5
H02D C024 H02E 109.5
C013 C024 H02F 109.5
H02D C024 H02F 109.5
H02E C024 H02F 109.5
C019 C025 C01S 107.7(5)
C019 C025 C02L 125.1(5)
C01S C025 C02L 127.2(5)
C019 C025 Fe02 70.0(3)
C01S C025 Fe02 69.5(3)
C02L C025 Fe02 127.2(4)
C01B C026 H02G 109.5
C01B C026 H02H 109.5
H02G C026 H02H 109.5
C01B C026 H02I 109.5
H02G C026 H02I 109.5
H02H C026 H02I 109.5
F00I C027 C01T 120.6(5)
F00I C027 C01Q 120.5(5)
C01T C027 C01Q 118.8(5)
F00U C028 C022 120.7(5)
F00U C028 C01M 120.9(6)
C022 C028 C01M 118.4(6)
C02N C029 C015 120.4(6)
C02N C029 H02J 119.8
C015 C029 H02J 119.8
F00H C02A C01X 117.0(5)
F00H C02A C020 119.6(5)
C01X C02A C020 123.4(5)
C01G C02B H02K 109.5
C01G C02B H02L 109.5
H02K C02B H02L 109.5
C01G C02B H02M 109.5
H02K C02B H02M 109.5
H02L C02B H02M 109.5
F00V C02C C022 120.0(5)
F00V C02C C01F 120.9(6)
C022 C02C C01F 119.1(6)
F00A C02D C02E 117.0(5)
F00A C02D C016 119.2(5)
C02E C02D C016 123.9(6)
F00J C02E C02K 119.5(6)
F00J C02E C02D 120.6(6)
C02K C02E C02D 119.8(5)
C017 C02F H02N 109.5
C017 C02F H02O 109.5
H02N C02F H02O 109.5
C017 C02F H02P 109.5
H02N C02F H02P 109.5
H02O C02F H02P 109.5
F00F C02G C01H 116.2(5)
F00F C02G C01P 119.3(5)
C01H C02G C01P 124.6(5)
C00Z C02H H02Q 109.5
C00Z C02H H02R 109.5
H02Q C02H H02R 109.5
C00Z C02H H02S 109.5
H02Q C02H H02S 109.5
H02R C02H H02S 109.5
C02O C02I C01Z 121.0(6)
C02O C02I H02T 119.5
C01Z C02I H02T 119.5
C019 C02J H02U 109.5
C019 C02J H02V 109.5
H02U C02J H02V 109.5
C019 C02J H02W 109.5
H02U C02J H02W 109.5
H02V C02J H02W 109.5
F00W C02K C02E 121.4(6)
F00W C02K C023 119.7(6)
C02E C02K C023 119.0(6)
C025 C02L H02X 109.5
C025 C02L H02Y 109.5
H02X C02L H02Y 109.5
C025 C02L H02Z 109.5
H02X C02L H02Z 109.5
H02Y C02L H02Z 109.5
C01S C02M H03A 109.5
C01S C02M H03B 109.5
H03A C02M H03B 109.5
C01S C02M H03C 109.5
H03A C02M H03C 109.5
H03B C02M H03C 109.5
C029 C02N C02O 119.4(6)
C029 C02N H03D 120.3
C02O C02N H03D 120.3
C02I C02O C02N 120.5(6)
C02I C02O H03E 119.7
C02N C02O H03E 119.7

loop_
_geom_bond_atom_site_label_1
_geom_bond_atom_site_label_2
_geom_bond_distance
Te01 C015 2.131(5)
Te01 Al04 2.6883(18)
Te01 Al03 2.7269(17)
Fe02 C01S 2.085(6)
Fe02 C014 2.089(5)
Fe02 C01A 2.089(5)
Fe02 C01G 2.090(5)
Fe02 C017 2.096(5)
Fe02 C01B 2.096(5)
Fe02 C019 2.097(5)
Fe02 C013 2.102(5)
Fe02 C025 2.100(5)
Fe02 C00Z 2.103(5)
Al03 C01C 1.991(6)
Al03 C016 1.996(6)
Al03 C010 1.997(5)
Al04 C01L 1.988(5)
Al04 C01P 1.989(6)
Al04 C020 2.002(5)
F005 C01K 1.365(6)
F006 C01I 1.353(6)
F007 C011 1.353(6)
F008 C01T 1.370(6)
F009 C01O 1.366(6)
F00A C02D 1.347(6)
F00B C012 1.352(6)
F00C C01N 1.367(6)
F00D C01Y 1.350(6)
F00E C01D 1.341(6)
F00F C02G 1.370(6)
F00G C01Q 1.341(6)
F00H C02A 1.346(6)
F00I C027 1.346(6)
F00J C02E 1.342(6)
F00K C01H 1.337(6)
F00L C01F 1.351(6)
F00M C01J 1.342(6)
F00N C01E 1.351(6)
F00O C01X 1.349(6)
F00P C01M 1.369(6)
F00Q C01U 1.344(6)
F00R C01V 1.367(6)
F00S C018 1.337(6)
F00T C022 1.361(6)
F00U C028 1.353(7)
F00V C02C 1.345(7)
F00W C02K 1.337(6)
F00X C01W 1.349(6)
F00Y C023 1.354(7)
C00Z C01G 1.433(8)
C00Z C013 1.433(7)
C00Z C02H 1.498(8)
C010 C01M 1.375(7)
C010 C01F 1.387(7)
C011 C01Y 1.366(7)
C011 C01K 1.381(7)
C012 C01J 1.377(7)
C012 C01L 1.384(7)
C013 C014 1.418(7)
C013 C024 1.496(7)
C014 C017 1.437(7)
C014 C01R 1.496(7)
C015 C029 1.383(8)
C015 C01Z 1.403(7)
C016 C01N 1.380(8)
C016 C02D 1.389(7)
C017 C01G 1.422(8)
C017 C02F 1.494(8)
C018 C01D 1.363(8)
C018 C01H 1.374(8)
C019 C01B 1.415(7)
C019 C025 1.427(8)
C019 C02J 1.519(8)
C01A C01S 1.423(7)
C01A C01B 1.433(7)
C01A C021 1.497(7)
C01B C026 1.496(7)
C01C C01T 1.383(7)
C01C C01I 1.403(7)
C01D C01O 1.380(8)
C01E C01X 1.357(8)
C01E C01W 1.375(8)
C01F C02C 1.378(7)
C01G C02B 1.495(7)
C01H C02G 1.371(8)
C01I C01U 1.363(8)
C01J C01Y 1.372(8)
C01K C01L 1.378(7)
C01M C028 1.372(8)
C01N C023 1.376(8)
C01O C01P 1.373(7)
C01P C02G 1.375(8)
C01Q C01U 1.364(8)
C01Q C027 1.362(8)
C01R H01A 0.9800
C01R H01B 0.9800
C01R H01C 0.9800
C01S C025 1.424(8)
C01S C02M 1.498(8)
C01T C027 1.367(8)
C01V C01W 1.362(8)
C01V C020 1.384(7)
C01X C02A 1.370(7)
C01Z C02I 1.383(8)
C01Z H01D 0.9500
C020 C02A 1.384(7)
C021 H02A 0.9800
C021 H02B 0.9800
C021 H02C 0.9800
C022 C02C 1.352(9)
C022 C028 1.370(9)
C023 C02K 1.379(8)
C024 H02D 0.9800
C024 H02E 0.9800
C024 H02F 0.9800
C025 C02L 1.503(8)
C026 H02G 0.9800
C026 H02H 0.9800
C026 H02I 0.9800
C029 C02N 1.375(8)
C029 H02J 0.9500
C02B H02K 0.9800
C02B H02L 0.9800
C02B H02M 0.9800
C02D C02E 1.381(8)
C02E C02K 1.361(9)
C02F H02N 0.9800
C02F H02O 0.9800
C02F H02P 0.9800
C02H H02Q 0.9800
C02H H02R 0.9800
C02H H02S 0.9800
C02I C02O 1.369(9)
C02I H02T 0.9500
C02J H02U 0.9800
C02J H02V 0.9800
C02J H02W 0.9800
C02L H02X 0.9800
C02L H02Y 0.9800
C02L H02Z 0.9800
C02M H03A 0.9800
C02M H03B 0.9800
C02M H03C 0.9800
C02N C02O 1.389(9)
C02N H03D 0.9500
C02O H03E 0.9500
